data_1563847
loop_
_publ_author_name
'Saha, Manan'
'Biswas, Jayanta Kumar'
'Mondal, Monojit'
'Ghosh, Debarati'
'Mandal, Susmita'
'Cordes, David B.'
'Slawin, Alexandra M.Z.'
'Mandal, Tarun Kanti'
'Saha, Nitis Chandra'

_publ_section_title
;
 Synthesis, characterization and antimicrobial activities of Co(III) and
 Ni(II) complexes with
 5-methyl-3-formylpyrazole-N(4)-dihexylthiosemicarbazone (HMPzNHex2):
 X-ray crystallography and DFT calculations of
 [Co(MPzNHex2)2]ClO4&#x00B7;1.5H2O (I) and [Ni(HMPzNHex2)2]Cl2&#x00B7;2H2O
 (II)
;
_journal_name_full 'Inorganica Chimica Acta'
_journal_page_first 271
_journal_page_last 283
_journal_paper_doi 10.1016/j.ica.2018.08.024
_journal_volume 483
_journal_year 2018
_chemical_formula_moiety 'C36 H64 Co N10 S2, 1.5(H2 O), Cl O4'
_chemical_formula_sum 'C36 H67 Cl Co N10 O5.5 S2'
_chemical_formula_weight 886.50
_space_group_crystal_system monoclinic
_space_group_IT_number 15
_space_group_name_Hall '-C 2yc'
_space_group_name_H-M_alt 'C 1 2/c 1'
_atom_sites_solution_hydrogens geom
_atom_sites_solution_primary direct
_atom_sites_solution_secondary difmap
_cell_angle_alpha 90.0000
_cell_angle_beta 105.335(3)
_cell_angle_gamma 90.0000
_cell_formula_units_Z 8
_cell_length_a 41.887(6)
_cell_length_b 9.0663(11)
_cell_length_c 25.397(3)
_cell_measurement_reflns_used 10823
_cell_measurement_temperature 125
_cell_measurement_theta_max 25.30
_cell_measurement_theta_min 2.20
_cell_volume 9301(2)
_computing_cell_refinement 'CrystalClear-SM Expert 2.1 b45'
_computing_data_collection 'CrystalClear-SM Expert 2.1 b45 (Rigaku, 2015)'
_computing_data_reduction 'CrystalClear-SM Expert 2.1 b45'
_computing_molecular_graphics 'CrystalStructure 4.3'
_computing_publication_material 'CrystalStructure 4.3 (Rigaku, 2018)'
_computing_structure_refinement 'SHELXL Version 2018/3 (Sheldrick, 2008)'
_computing_structure_solution 'SIR2004 (Burla, et al., 2005)'
_diffrn_ambient_temperature 125
_diffrn_detector_area_resol_mean 14.222
_diffrn_measured_fraction_theta_full 0.999
_diffrn_measured_fraction_theta_max 0.999
_diffrn_measurement_device_type 'Rigaku Saturn724'
_diffrn_measurement_method \w
_diffrn_radiation_type 'Mo K\a'
_diffrn_radiation_wavelength 0.71075
_diffrn_reflns_av_R_equivalents 0.0779
_diffrn_reflns_av_unetI/netI 0.0479
_diffrn_reflns_Laue_measured_fraction_full 0.999
_diffrn_reflns_Laue_measured_fraction_max 0.999
_diffrn_reflns_limit_h_max 50
_diffrn_reflns_limit_h_min -50
_diffrn_reflns_limit_k_max 10
_diffrn_reflns_limit_k_min -10
_diffrn_reflns_limit_l_max 30
_diffrn_reflns_limit_l_min -30
_diffrn_reflns_number 60145
_diffrn_reflns_point_group_measured_fraction_full 0.999
_diffrn_reflns_point_group_measured_fraction_max 0.999
_diffrn_reflns_theta_full 25.242
_diffrn_reflns_theta_max 25.351
_diffrn_reflns_theta_min 2.161
_diffrn_standards_interval_count .
_diffrn_standards_number 0
_exptl_absorpt_coefficient_mu 0.566
_exptl_absorpt_correction_T_max 0.972
_exptl_absorpt_correction_T_min 0.912
_exptl_absorpt_correction_type multi-scan
_exptl_absorpt_process_details 'REQAB (Rigaku, 1998)'
_exptl_crystal_colour orange
_exptl_crystal_density_diffrn 1.266
_exptl_crystal_density_method 'not measured'
_exptl_crystal_description prism
_exptl_crystal_F_000 3784.00
_exptl_crystal_size_max 0.180
_exptl_crystal_size_mid 0.120
_exptl_crystal_size_min 0.050
_refine_diff_density_max 0.79
_refine_diff_density_min -0.61
_refine_ls_extinction_method none
_refine_ls_goodness_of_fit_ref 1.022
_refine_ls_hydrogen_treatment mixed
_refine_ls_number_parameters 563
_refine_ls_number_reflns 8502
_refine_ls_number_restraints 168
_refine_ls_R_factor_all 0.0973
_refine_ls_R_factor_gt 0.0571
_refine_ls_shift/su_max 0.001
_refine_ls_structure_factor_coef Fsqd
_refine_ls_weighting_details 'w = 1/[\s^2^(Fo^2^)+(0.0829P)^2^+20.1381P] where P=(Fo^2^+2Fc^2^)/3'
_refine_ls_weighting_scheme calc
_refine_ls_wR_factor_gt 0.1429
_refine_ls_wR_factor_ref 0.1645
_reflns_Friedel_coverage 0.000
_reflns_Friedel_fraction_full .
_reflns_Friedel_fraction_max .
_reflns_number_gt 5655
_reflns_number_total 8502
_reflns_threshold_expression F^2^>2.0\s(F^2^)
_cod_data_source_file I.cif
_cod_data_source_block I
_cod_database_code 1563847

loop_
_space_group_symop_operation_xyz
'x, y, z'
'-x, y, -z+1/2'
'x+1/2, y+1/2, z'
'-x+1/2, y+1/2, -z+1/2'
'-x, -y, -z'
'x, -y, z-1/2'
'-x+1/2, -y+1/2, -z'
'x+1/2, -y+1/2, z-1/2'

loop_
_atom_site_label
_atom_site_type_symbol
_atom_site_fract_x
_atom_site_fract_y
_atom_site_fract_z
_atom_site_U_iso_or_equiv
_atom_site_adp_type
_atom_site_occupancy
_atom_site_site_symmetry_order
_atom_site_calc_flag
_atom_site_refinement_flags_posn
_atom_site_refinement_flags_adp
_atom_site_refinement_flags_occupancy
_atom_site_disorder_assembly
_atom_site_disorder_group
Co1 Co 0.57962(2) 0.40361(5) 0.42794(2) 0.02928(16) Uani 1 1 d . . . . .
Cl1 Cl 0.47094(15) -0.0610(6) 0.3481(2) 0.0725(15) Uani 0.662(7) 1 d D U P A 1
Cl1A Cl 0.4751(2) -0.0568(10) 0.3645(4) 0.054(2) Uani 0.338(7) 1 d D U P A 2
S10 S 0.62905(2) 0.44109(10) 0.41512(4) 0.0349(2) Uani 1 1 d . . . . .
S40 S 0.60029(2) 0.39220(10) 0.51777(4) 0.0355(2) Uani 1 1 d . . . . .
O1 O 0.4465(2) -0.1380(14) 0.3058(3) 0.215(7) Uani 0.662(7) 1 d D U P A 1
O2 O 0.4661(3) -0.1104(9) 0.3971(3) 0.133(4) Uani 0.662(7) 1 d D U P A 1
O3 O 0.4649(3) 0.0850(7) 0.3426(3) 0.157(5) Uani 0.662(7) 1 d D U P A 1
O4 O 0.5001(2) -0.0862(15) 0.3369(4) 0.173(5) Uani 0.662(7) 1 d D U P A 1
O1A O 0.5035(2) 0.0025(10) 0.4054(4) 0.062(3) Uiso 0.338(7) 1 d D U P A 2
O2A O 0.4577(3) -0.1253(17) 0.4033(5) 0.085(5) Uiso 0.338(7) 1 d D U P A 2
O3A O 0.4494(3) 0.0323(14) 0.3335(5) 0.076(4) Uiso 0.338(7) 1 d D U P A 2
O4A O 0.4831(3) -0.1722(11) 0.3338(4) 0.065(4) Uiso 0.338(7) 1 d D U P A 2
O61 O 0.54246(11) 0.7469(4) 0.28966(15) 0.0824(11) Uani 1 1 d . . . . .
O62 O 0.52051(18) 0.0416(7) 0.4810(3) 0.0639(19) Uani 0.5 1 d . . P B -1
N1 N 0.53497(7) 0.4170(3) 0.43570(12) 0.0321(7) Uani 1 1 d . . . . .
N2 N 0.50999(8) 0.3259(3) 0.43764(13) 0.0332(7) Uani 1 1 d D . . . .
H2 H 0.5131(10) 0.224(2) 0.4402(17) 0.050 Uiso 1 1 d D U . . .
N8 N 0.57479(7) 0.6118(3) 0.42266(11) 0.0304(7) Uani 1 1 d . . . . .
N9 N 0.59865(8) 0.7060(3) 0.41389(12) 0.0351(7) Uani 1 1 d . . . . .
N11 N 0.65017(8) 0.7085(4) 0.39849(14) 0.0412(8) Uani 1 1 d . . . . .
N31 N 0.56197(7) 0.3656(4) 0.35071(12) 0.0359(7) Uani 1 1 d . . . . .
N32 N 0.55224(8) 0.4413(4) 0.30394(13) 0.0422(8) Uani 1 1 d D . . . .
H32 H 0.5494(11) 0.548(2) 0.3031(19) 0.063 Uiso 1 1 d D U . . .
N38 N 0.58179(7) 0.1941(3) 0.43021(12) 0.0313(7) Uani 1 1 d . . . . .
N39 N 0.59205(8) 0.1141(3) 0.47765(13) 0.0361(7) Uani 1 1 d . . . . .
N41 N 0.60895(9) 0.1335(4) 0.57042(14) 0.0454(9) Uani 1 1 d . . . . .
C3 C 0.48196(9) 0.4024(4) 0.43389(14) 0.0335(8) Uani 1 1 d . . . . .
C4 C 0.48897(9) 0.5489(4) 0.42906(15) 0.0352(9) Uani 1 1 d . . . . .
H4 H 0.474154 0.629765 0.425736 0.042 Uiso 1 1 calc R U . . .
C5 C 0.52247(9) 0.5541(4) 0.43006(14) 0.0310(8) Uani 1 1 d . . . . .
C6 C 0.45065(10) 0.3243(5) 0.43400(17) 0.0424(10) Uani 1 1 d . . . . .
H6A H 0.454538 0.259285 0.465901 0.051 Uiso 1 1 calc R U . . .
H6B H 0.443276 0.265411 0.400615 0.051 Uiso 1 1 calc R U . . .
H6C H 0.433571 0.396761 0.435544 0.051 Uiso 1 1 calc R U . . .
C7 C 0.54623(9) 0.6647(4) 0.42418(14) 0.0322(8) Uani 1 1 d . . . . .
H7 H 0.541351 0.767231 0.421652 0.039 Uiso 1 1 calc R U . . .
C10 C 0.62504(9) 0.6318(4) 0.40861(15) 0.0334(8) Uani 1 1 d . . . . .
C12 C 0.64940(11) 0.8699(4) 0.39451(18) 0.0453(10) Uani 1 1 d . . . . .
H12A H 0.671879 0.909288 0.410927 0.054 Uiso 1 1 calc R U . . .
H12B H 0.634494 0.909426 0.415555 0.054 Uiso 1 1 calc R U . . .
C13 C 0.63754(13) 0.9219(5) 0.3357(2) 0.0587(12) Uani 1 1 d . . . . .
H13A H 0.648945 0.864119 0.313039 0.070 Uiso 1 1 calc R U . . .
H13B H 0.613508 0.902374 0.322137 0.070 Uiso 1 1 calc R U . . .
C14 C 0.64376(13) 1.0836(5) 0.3290(2) 0.0597(13) Uani 1 1 d . . . . .
H14A H 0.667544 1.104644 0.345018 0.072 Uiso 1 1 calc R U . . .
H14B H 0.631009 1.141835 0.349470 0.072 Uiso 1 1 calc R U . . .
C15 C 0.63413(15) 1.1320(7) 0.2699(2) 0.0793(17) Uani 1 1 d . . . . .
H15A H 0.648968 1.083716 0.250600 0.095 Uiso 1 1 calc R U . . .
H15B H 0.611250 1.098747 0.252571 0.095 Uiso 1 1 calc R U . . .
C16 C 0.6360(2) 1.2972(8) 0.2633(3) 0.100(2) Uani 1 1 d . . . . .
H16A H 0.622686 1.346757 0.285036 0.120 Uiso 1 1 calc R U . . .
H16B H 0.659260 1.330119 0.277262 0.120 Uiso 1 1 calc R U . . .
C17 C 0.6237(3) 1.3388(11) 0.2062(4) 0.163(4) Uani 1 1 d . . . . .
H17A H 0.600795 1.304879 0.192289 0.196 Uiso 1 1 calc R U . . .
H17B H 0.637510 1.293225 0.185001 0.196 Uiso 1 1 calc R U . . .
H17C H 0.624487 1.446350 0.202846 0.196 Uiso 1 1 calc R U . . .
C18 C 0.67803(10) 0.6337(5) 0.38581(17) 0.0432(10) Uani 1 1 d . . . . .
H18A H 0.686833 0.697801 0.361350 0.052 Uiso 1 1 calc R U . . .
H18B H 0.669866 0.542016 0.365555 0.052 Uiso 1 1 calc R U . . .
C19 C 0.70609(9) 0.5947(5) 0.43504(17) 0.0409(9) Uani 1 1 d . . . . .
H19A H 0.716407 0.686497 0.452828 0.049 Uiso 1 1 calc R U . . .
H19B H 0.697129 0.539962 0.461703 0.049 Uiso 1 1 calc R U . . .
C20 C 0.73216(10) 0.5016(5) 0.41940(17) 0.0424(10) Uani 1 1 d . . . . .
H20A H 0.740979 0.557281 0.392783 0.051 Uiso 1 1 calc R U . . .
H20B H 0.721523 0.411121 0.400982 0.051 Uiso 1 1 calc R U . . .
C21 C 0.76082(10) 0.4574(5) 0.46706(17) 0.0428(10) Uani 1 1 d . . . . .
H21A H 0.773167 0.547093 0.482846 0.051 Uiso 1 1 calc R U . . .
H21B H 0.751938 0.411605 0.495639 0.051 Uiso 1 1 calc R U . . .
C22 C 0.78436(10) 0.3510(5) 0.45136(19) 0.0467(10) Uani 1 1 d . . . . .
H22A H 0.793995 0.398515 0.423986 0.056 Uiso 1 1 calc R U . . .
H22B H 0.771804 0.263291 0.434013 0.056 Uiso 1 1 calc R U . . .
C23 C 0.81224(11) 0.3011(5) 0.4993(2) 0.0568(12) Uani 1 1 d . . . . .
H23A H 0.825989 0.386167 0.514785 0.068 Uiso 1 1 calc R U . . .
H23B H 0.825813 0.227680 0.486968 0.068 Uiso 1 1 calc R U . . .
H23C H 0.802917 0.257368 0.527300 0.068 Uiso 1 1 calc R U . . .
C33 C 0.54337(11) 0.3476(6) 0.26109(17) 0.0510(11) Uani 1 1 d . . . . .
C34 C 0.54790(11) 0.2074(5) 0.28107(18) 0.0504(11) Uani 1 1 d . . . . .
H34 H 0.543791 0.118073 0.260843 0.060 Uiso 1 1 calc R U . . .
C35 C 0.55991(9) 0.2230(5) 0.33781(16) 0.0385(9) Uani 1 1 d . . . . .
C36 C 0.53174(13) 0.4061(7) 0.20391(18) 0.0668(14) Uani 1 1 d . . . . .
H36A H 0.516480 0.335181 0.181141 0.080 Uiso 1 1 calc R U . . .
H36B H 0.550822 0.420884 0.188989 0.080 Uiso 1 1 calc R U . . .
H36C H 0.520335 0.500284 0.204252 0.080 Uiso 1 1 calc R U . . .
C37 C 0.57092(9) 0.1258(4) 0.38431(17) 0.0391(9) Uani 1 1 d . . . . .
H37 H 0.570214 0.021319 0.381337 0.047 Uiso 1 1 calc R U . . .
C40 C 0.60025(9) 0.1997(4) 0.52126(16) 0.0356(9) Uani 1 1 d . . . . .
C42 C 0.60922(11) -0.0287(5) 0.57303(18) 0.0475(11) Uani 1 1 d . . . . .
H42A H 0.590508 -0.067652 0.543874 0.057 Uiso 1 1 calc R U . . .
H42B H 0.605960 -0.060153 0.608573 0.057 Uiso 1 1 calc R U . . .
C43 C 0.64148(10) -0.0945(5) 0.56642(18) 0.0459(10) Uani 1 1 d . . . . .
H43A H 0.646160 -0.053410 0.533119 0.055 Uiso 1 1 calc R U . . .
H43B H 0.659856 -0.065513 0.598067 0.055 Uiso 1 1 calc R U . . .
C44 C 0.64016(11) -0.2604(5) 0.56228(18) 0.0478(11) Uani 1 1 d . . . . .
H44A H 0.621893 -0.288832 0.530390 0.057 Uiso 1 1 calc R U . . .
H44B H 0.635068 -0.300893 0.595346 0.057 Uiso 1 1 calc R U . . .
C45 C 0.67197(11) -0.3289(5) 0.55647(19) 0.0520(11) Uani 1 1 d . . . . .
H45A H 0.668067 -0.435206 0.548434 0.062 Uiso 1 1 calc R U . . .
H45B H 0.677725 -0.283275 0.524766 0.062 Uiso 1 1 calc R U . . .
C46 C 0.70100(11) -0.3130(5) 0.60561(19) 0.0529(12) Uani 1 1 d . . . . .
H46A H 0.694979 -0.354239 0.637785 0.064 Uiso 1 1 calc R U . . .
H46B H 0.705776 -0.206749 0.612568 0.064 Uiso 1 1 calc R U . . .
C47 C 0.73217(12) -0.3894(6) 0.5996(2) 0.0627(13) Uani 1 1 d . . . . .
H47A H 0.739220 -0.344606 0.569437 0.075 Uiso 1 1 calc R U . . .
H47B H 0.727582 -0.494433 0.592059 0.075 Uiso 1 1 calc R U . . .
H47C H 0.749793 -0.378567 0.633553 0.075 Uiso 1 1 calc R U . . .
C48 C 0.61761(13) 0.2145(6) 0.62133(18) 0.0669(15) Uani 1 1 d D . . . .
H48A H 0.609033 0.162281 0.648982 0.080 Uiso 0.670(9) 1 calc R U P C 1
H48B H 0.607471 0.313887 0.615816 0.080 Uiso 0.670(9) 1 calc R U P C 1
H48C H 0.599071 0.195652 0.637829 0.080 Uiso 0.330(9) 1 calc R U P C 2
H48D H 0.615611 0.319510 0.610222 0.080 Uiso 0.330(9) 1 calc R U P C 2
C49 C 0.65708(17) 0.2290(9) 0.6424(3) 0.063(2) Uani 0.670(9) 1 d D U P C 1
H49A H 0.667304 0.129800 0.647166 0.076 Uiso 0.670(9) 1 calc R U P C 1
H49B H 0.665654 0.283544 0.615214 0.076 Uiso 0.670(9) 1 calc R U P C 1
C50 C 0.6659(2) 0.3121(10) 0.6971(3) 0.083(3) Uani 0.670(9) 1 d D U P C 1
H50A H 0.662020 0.418399 0.689072 0.100 Uiso 0.670(9) 1 calc R U P C 1
H50B H 0.650057 0.280629 0.717743 0.100 Uiso 0.670(9) 1 calc R U P C 1
C51 C 0.7002(3) 0.2961(19) 0.7344(5) 0.157(6) Uani 0.670(9) 1 d D U P C 1
H51A H 0.702613 0.363416 0.765877 0.188 Uiso 0.670(9) 1 calc R U P C 1
H51B H 0.703124 0.193897 0.748593 0.188 Uiso 0.670(9) 1 calc R U P C 1
C52 C 0.7266(3) 0.330(2) 0.7064(5) 0.171(6) Uani 0.670(9) 1 d D U P C 1
H52A H 0.722550 0.427330 0.688440 0.205 Uiso 0.670(9) 1 calc R U P C 1
H52B H 0.726524 0.254329 0.678152 0.205 Uiso 0.670(9) 1 calc R U P C 1
C53 C 0.7606(4) 0.329(3) 0.7503(7) 0.221(11) Uani 0.670(9) 1 d D U P C 1
H53A H 0.778316 0.351198 0.732722 0.332 Uiso 0.670(9) 1 calc R U P C 1
H53B H 0.760505 0.404562 0.777916 0.332 Uiso 0.670(9) 1 calc R U P C 1
H53C H 0.764465 0.232167 0.767664 0.332 Uiso 0.670(9) 1 calc R U P C 1
C49A C 0.6481(4) 0.209(3) 0.6686(7) 0.098(7) Uiso 0.330(9) 1 d D U P C 2
H49C H 0.656802 0.106734 0.672959 0.118 Uiso 0.330(9) 1 calc R U P C 2
H49D H 0.642182 0.236469 0.702548 0.118 Uiso 0.330(9) 1 calc R U P C 2
C50A C 0.6748(5) 0.313(3) 0.6597(9) 0.149(10) Uiso 0.330(9) 1 d D U P C 2
H50C H 0.677933 0.294950 0.622958 0.179 Uiso 0.330(9) 1 calc R U P C 2
H50D H 0.666938 0.416021 0.660433 0.179 Uiso 0.330(9) 1 calc R U P C 2
C51A C 0.7080(4) 0.297(3) 0.7018(11) 0.117(9) Uiso 0.330(9) 1 d D U P C 2
H51C H 0.725386 0.297953 0.681991 0.140 Uiso 0.330(9) 1 calc R U P C 2
H51D H 0.708457 0.198778 0.718776 0.140 Uiso 0.330(9) 1 calc R U P C 2
C52A C 0.7177(5) 0.411(3) 0.7481(9) 0.113(7) Uiso 0.330(9) 1 d D U P C 2
H52C H 0.707447 0.385254 0.777803 0.135 Uiso 0.330(9) 1 calc R U P C 2
H52D H 0.709758 0.510399 0.734261 0.135 Uiso 0.330(9) 1 calc R U P C 2
C53A C 0.7560(5) 0.413(4) 0.7704(15) 0.167(16) Uiso 0.330(9) 1 d D U P C 2
H53D H 0.762508 0.485069 0.799951 0.251 Uiso 0.330(9) 1 calc R U P C 2
H53E H 0.763736 0.314562 0.784303 0.251 Uiso 0.330(9) 1 calc R U P C 2
H53F H 0.766040 0.439340 0.740890 0.251 Uiso 0.330(9) 1 calc R U P C 2

loop_
_atom_site_aniso_label
_atom_site_aniso_U_11
_atom_site_aniso_U_22
_atom_site_aniso_U_33
_atom_site_aniso_U_23
_atom_site_aniso_U_13
_atom_site_aniso_U_12
Co1 0.0282(3) 0.0271(3) 0.0338(3) 0.0027(2) 0.0103(2) 0.0020(2)
Cl1 0.127(3) 0.0515(17) 0.043(2) 0.0216(14) 0.0311(17) 0.0450(17)
Cl1A 0.062(3) 0.057(3) 0.057(5) 0.030(3) 0.037(3) 0.024(2)
S10 0.0297(5) 0.0313(5) 0.0462(6) -0.0004(4) 0.0148(4) 0.0008(4)
S40 0.0423(6) 0.0296(5) 0.0348(5) 0.0029(4) 0.0107(4) 0.0034(4)
O1 0.169(10) 0.378(18) 0.115(7) -0.120(9) 0.070(7) -0.156(11)
O2 0.264(12) 0.059(4) 0.120(6) 0.035(4) 0.129(8) -0.018(6)
O3 0.383(16) 0.032(4) 0.069(5) 0.013(3) 0.084(7) 0.030(6)
O4 0.090(6) 0.322(17) 0.117(7) -0.002(8) 0.043(6) 0.045(9)
O61 0.115(3) 0.063(2) 0.071(2) 0.0192(19) 0.028(2) 0.002(2)
O62 0.096(5) 0.038(3) 0.054(4) 0.016(3) 0.015(4) -0.010(3)
N1 0.0281(16) 0.0317(17) 0.0374(17) 0.0082(14) 0.0105(14) 0.0026(14)
N2 0.0296(17) 0.0317(17) 0.0406(18) 0.0032(14) 0.0132(14) 0.0002(14)
N8 0.0325(17) 0.0294(16) 0.0312(16) 0.0028(13) 0.0118(14) 0.0001(14)
N9 0.0363(18) 0.0287(16) 0.0437(19) 0.0059(14) 0.0167(15) -0.0013(14)
N11 0.0396(19) 0.0353(18) 0.056(2) 0.0016(16) 0.0249(17) -0.0032(15)
N31 0.0310(17) 0.042(2) 0.0341(17) 0.0005(15) 0.0081(14) 0.0033(14)
N32 0.0394(19) 0.052(2) 0.0356(19) 0.0052(17) 0.0100(16) 0.0040(17)
N38 0.0274(16) 0.0263(16) 0.0416(18) 0.0012(14) 0.0118(14) 0.0011(13)
N39 0.0393(18) 0.0250(16) 0.0451(19) 0.0065(15) 0.0131(15) 0.0033(14)
N41 0.055(2) 0.0359(19) 0.047(2) 0.0143(16) 0.0166(17) 0.0031(16)
C3 0.0279(19) 0.045(2) 0.0286(19) 0.0035(17) 0.0095(16) 0.0006(17)
C4 0.030(2) 0.043(2) 0.033(2) 0.0013(17) 0.0077(17) 0.0068(17)
C5 0.032(2) 0.035(2) 0.0255(18) 0.0035(15) 0.0066(16) 0.0053(16)
C6 0.037(2) 0.049(3) 0.044(2) -0.0055(19) 0.0158(19) -0.0037(19)
C7 0.035(2) 0.0299(19) 0.033(2) 0.0053(16) 0.0112(17) 0.0079(16)
C10 0.034(2) 0.033(2) 0.036(2) 0.0038(16) 0.0138(17) 0.0005(17)
C12 0.042(2) 0.035(2) 0.063(3) 0.002(2) 0.023(2) -0.0092(18)
C13 0.062(3) 0.050(3) 0.069(3) 0.008(2) 0.025(3) -0.004(2)
C14 0.063(3) 0.048(3) 0.074(3) 0.010(2) 0.028(3) 0.001(2)
C15 0.080(4) 0.087(4) 0.070(4) 0.023(3) 0.019(3) 0.000(3)
C16 0.129(6) 0.085(5) 0.084(4) 0.018(4) 0.023(4) -0.020(4)
C17 0.233(12) 0.142(8) 0.116(7) 0.033(6) 0.048(7) -0.011(8)
C18 0.039(2) 0.043(2) 0.054(3) 0.001(2) 0.024(2) -0.0042(19)
C19 0.035(2) 0.038(2) 0.055(2) -0.0041(19) 0.0200(19) -0.0049(18)
C20 0.040(2) 0.038(2) 0.055(3) -0.0051(19) 0.022(2) -0.0023(18)
C21 0.040(2) 0.037(2) 0.055(3) -0.0013(19) 0.019(2) -0.0011(18)
C22 0.042(2) 0.039(2) 0.064(3) -0.002(2) 0.022(2) 0.0018(19)
C23 0.047(3) 0.053(3) 0.074(3) 0.009(2) 0.023(2) 0.002(2)
C33 0.043(3) 0.074(3) 0.036(2) -0.002(2) 0.009(2) 0.000(2)
C34 0.044(3) 0.059(3) 0.048(3) -0.017(2) 0.012(2) -0.004(2)
C35 0.032(2) 0.043(2) 0.040(2) -0.0090(18) 0.0085(18) -0.0004(18)
C36 0.067(3) 0.092(4) 0.038(3) 0.007(3) 0.009(2) 0.005(3)
C37 0.037(2) 0.032(2) 0.050(2) -0.0070(18) 0.0132(19) -0.0028(17)
C40 0.035(2) 0.0273(19) 0.046(2) 0.0069(18) 0.0148(18) 0.0041(16)
C42 0.055(3) 0.039(2) 0.051(3) 0.019(2) 0.019(2) 0.003(2)
C43 0.045(2) 0.039(2) 0.054(3) 0.011(2) 0.013(2) -0.002(2)
C44 0.050(3) 0.040(2) 0.056(3) 0.000(2) 0.018(2) -0.006(2)
C45 0.056(3) 0.043(3) 0.062(3) -0.010(2) 0.024(2) -0.010(2)
C46 0.056(3) 0.044(3) 0.061(3) 0.001(2) 0.020(2) 0.006(2)
C47 0.059(3) 0.054(3) 0.080(3) -0.001(3) 0.026(3) 0.004(2)
C48 0.108(5) 0.053(3) 0.038(3) 0.011(2) 0.016(3) 0.004(3)
C49 0.078(6) 0.055(5) 0.049(4) -0.011(4) 0.004(4) 0.022(4)
C50 0.117(8) 0.069(6) 0.051(5) -0.009(4) 0.001(5) 0.003(5)
C51 0.197(14) 0.165(12) 0.106(9) -0.053(9) 0.033(10) -0.039(11)
C52 0.244(16) 0.157(13) 0.100(9) -0.005(9) 0.025(11) -0.052(13)
C53 0.26(2) 0.24(3) 0.107(12) 0.059(15) -0.063(13) -0.039(17)

loop_
_atom_type_symbol
_atom_type_description
_atom_type_scat_dispersion_real
_atom_type_scat_dispersion_imag
_atom_type_scat_source
C C 0.0033 0.0016
;
International Tables for Crystallography
(Vol. C, Tables 4.2.6.8 and 6.1.1.4)
;
H H 0.0000 0.0000
;
International Tables for Crystallography
(Vol. C, Table 6.1.1.4)
;
Cl Cl 0.1484 0.1585
;
International Tables for Crystallography
(Vol. C, Tables 4.2.6.8 and 6.1.1.4)
;
Co Co 0.3494 0.9721
;
International Tables for Crystallography
(Vol. C, Tables 4.2.6.8 and 6.1.1.4)
;
N N 0.0061 0.0033
;
International Tables for Crystallography
(Vol. C, Tables 4.2.6.8 and 6.1.1.4)
;
O O 0.0106 0.0060
;
International Tables for Crystallography
(Vol. C, Tables 4.2.6.8 and 6.1.1.4)
;
S S 0.1246 0.1234
;
International Tables for Crystallography
(Vol. C, Tables 4.2.6.8 and 6.1.1.4)
;

loop_
_geom_angle_atom_site_label_1
_geom_angle_atom_site_label_2
_geom_angle_atom_site_label_3
_geom_angle
_geom_angle_site_symmetry_1
_geom_angle_site_symmetry_3
N8 Co1 N38 176.45(13) . .
N8 Co1 N31 95.75(13) . .
N38 Co1 N31 81.69(14) . .
N8 Co1 N1 81.80(12) . .
N38 Co1 N1 95.68(13) . .
N31 Co1 N1 89.65(13) . .
N8 Co1 S10 85.59(9) . .
N38 Co1 S10 96.85(9) . .
N31 Co1 S10 89.98(10) . .
N1 Co1 S10 167.28(9) . .
N8 Co1 S40 97.14(9) . .
N38 Co1 S40 85.40(10) . .
N31 Co1 S40 167.08(10) . .
N1 Co1 S40 91.32(9) . .
S10 Co1 S40 91.87(4) . .
O4 Cl1 O3 107.5(8) . .
O4 Cl1 O2 119.4(7) . .
O3 Cl1 O2 110.1(5) . .
O4 Cl1 O1 105.3(6) . .
O3 Cl1 O1 108.7(7) . .
O2 Cl1 O1 105.5(6) . .
O4A Cl1A O3A 112.2(9) . .
O4A Cl1A O1A 113.8(7) . .
O3A Cl1A O1A 123.0(9) . .
O4A Cl1A O2A 106.6(8) . .
O3A Cl1A O2A 99.9(7) . .
O1A Cl1A O2A 97.4(7) . .
C10 S10 Co1 95.53(13) . .
C40 S40 Co1 95.36(14) . .
C5 N1 N2 106.7(3) . .
C5 N1 Co1 114.0(2) . .
N2 N1 Co1 138.4(2) . .
N1 N2 C3 110.7(3) . .
N1 N2 H2 121(3) . .
C3 N2 H2 128(3) . .
C7 N8 N9 119.3(3) . .
C7 N8 Co1 116.5(2) . .
N9 N8 Co1 124.0(2) . .
C10 N9 N8 111.2(3) . .
C10 N11 C18 121.1(3) . .
C10 N11 C12 121.7(3) . .
C18 N11 C12 117.0(3) . .
C35 N31 N32 107.2(3) . .
C35 N31 Co1 113.9(3) . .
N32 N31 Co1 138.9(3) . .
N31 N32 C33 110.2(4) . .
N31 N32 H32 122(3) . .
C33 N32 H32 127(3) . .
C37 N38 N39 119.5(3) . .
C37 N38 Co1 116.7(3) . .
N39 N38 Co1 123.7(2) . .
C40 N39 N38 112.1(3) . .
C40 N41 C48 123.0(4) . .
C40 N41 C42 119.0(4) . .
C48 N41 C42 118.0(3) . .
N2 C3 C4 107.6(3) . .
N2 C3 C6 120.4(4) . .
C4 C3 C6 132.0(4) . .
C3 C4 C5 105.6(3) . .
C3 C4 H4 127.2 . .
C5 C4 H4 127.2 . .
N1 C5 C4 109.4(3) . .
N1 C5 C7 113.2(3) . .
C4 C5 C7 137.4(4) . .
C3 C6 H6A 109.5 . .
C3 C6 H6B 109.5 . .
H6A C6 H6B 109.5 . .
C3 C6 H6C 109.5 . .
H6A C6 H6C 109.5 . .
H6B C6 H6C 109.5 . .
N8 C7 C5 114.2(3) . .
N8 C7 H7 122.9 . .
C5 C7 H7 122.9 . .
N9 C10 N11 118.2(3) . .
N9 C10 S10 123.7(3) . .
N11 C10 S10 118.1(3) . .
N11 C12 C13 111.9(4) . .
N11 C12 H12A 109.2 . .
C13 C12 H12A 109.2 . .
N11 C12 H12B 109.2 . .
C13 C12 H12B 109.2 . .
H12A C12 H12B 107.9 . .
C14 C13 C12 113.1(4) . .
C14 C13 H13A 109.0 . .
C12 C13 H13A 109.0 . .
C14 C13 H13B 109.0 . .
C12 C13 H13B 109.0 . .
H13A C13 H13B 107.8 . .
C13 C14 C15 112.7(5) . .
C13 C14 H14A 109.1 . .
C15 C14 H14A 109.1 . .
C13 C14 H14B 109.1 . .
C15 C14 H14B 109.1 . .
H14A C14 H14B 107.8 . .
C16 C15 C14 112.9(5) . .
C16 C15 H15A 109.0 . .
C14 C15 H15A 109.0 . .
C16 C15 H15B 109.0 . .
C14 C15 H15B 109.0 . .
H15A C15 H15B 107.8 . .
C17 C16 C15 110.6(7) . .
C17 C16 H16A 109.5 . .
C15 C16 H16A 109.5 . .
C17 C16 H16B 109.5 . .
C15 C16 H16B 109.5 . .
H16A C16 H16B 108.1 . .
C16 C17 H17A 109.5 . .
C16 C17 H17B 109.5 . .
H17A C17 H17B 109.5 . .
C16 C17 H17C 109.5 . .
H17A C17 H17C 109.5 . .
H17B C17 H17C 109.5 . .
N11 C18 C19 114.7(3) . .
N11 C18 H18A 108.6 . .
C19 C18 H18A 108.6 . .
N11 C18 H18B 108.6 . .
C19 C18 H18B 108.6 . .
H18A C18 H18B 107.6 . .
C20 C19 C18 111.7(3) . .
C20 C19 H19A 109.3 . .
C18 C19 H19A 109.3 . .
C20 C19 H19B 109.3 . .
C18 C19 H19B 109.3 . .
H19A C19 H19B 107.9 . .
C19 C20 C21 114.3(3) . .
C19 C20 H20A 108.7 . .
C21 C20 H20A 108.7 . .
C19 C20 H20B 108.7 . .
C21 C20 H20B 108.7 . .
H20A C20 H20B 107.6 . .
C22 C21 C20 113.2(4) . .
C22 C21 H21A 108.9 . .
C20 C21 H21A 108.9 . .
C22 C21 H21B 108.9 . .
C20 C21 H21B 108.9 . .
H21A C21 H21B 107.8 . .
C21 C22 C23 113.4(4) . .
C21 C22 H22A 108.9 . .
C23 C22 H22A 108.9 . .
C21 C22 H22B 108.9 . .
C23 C22 H22B 108.9 . .
H22A C22 H22B 107.7 . .
C22 C23 H23A 109.5 . .
C22 C23 H23B 109.5 . .
H23A C23 H23B 109.5 . .
C22 C23 H23C 109.5 . .
H23A C23 H23C 109.5 . .
H23B C23 H23C 109.5 . .
N32 C33 C34 107.7(4) . .
N32 C33 C36 120.4(5) . .
C34 C33 C36 131.8(5) . .
C33 C34 C35 105.4(4) . .
C33 C34 H34 127.3 . .
C35 C34 H34 127.3 . .
N31 C35 C34 109.4(4) . .
N31 C35 C37 113.9(3) . .
C34 C35 C37 136.7(4) . .
C33 C36 H36A 109.5 . .
C33 C36 H36B 109.5 . .
H36A C36 H36B 109.5 . .
C33 C36 H36C 109.5 . .
H36A C36 H36C 109.5 . .
H36B C36 H36C 109.5 . .
N38 C37 C35 113.9(3) . .
N38 C37 H37 123.1 . .
C35 C37 H37 123.1 . .
N39 C40 N41 117.5(3) . .
N39 C40 S40 123.2(3) . .
N41 C40 S40 119.3(3) . .
N41 C42 C43 112.4(3) . .
N41 C42 H42A 109.1 . .
C43 C42 H42A 109.1 . .
N41 C42 H42B 109.1 . .
C43 C42 H42B 109.1 . .
H42A C42 H42B 107.8 . .
C44 C43 C42 112.3(4) . .
C44 C43 H43A 109.1 . .
C42 C43 H43A 109.1 . .
C44 C43 H43B 109.1 . .
C42 C43 H43B 109.1 . .
H43A C43 H43B 107.9 . .
C43 C44 C45 113.5(4) . .
C43 C44 H44A 108.9 . .
C45 C44 H44A 108.9 . .
C43 C44 H44B 108.9 . .
C45 C44 H44B 108.9 . .
H44A C44 H44B 107.7 . .
C46 C45 C44 114.8(4) . .
C46 C45 H45A 108.6 . .
C44 C45 H45A 108.6 . .
C46 C45 H45B 108.6 . .
C44 C45 H45B 108.6 . .
H45A C45 H45B 107.5 . .
C45 C46 C47 113.6(4) . .
C45 C46 H46A 108.8 . .
C47 C46 H46A 108.8 . .
C45 C46 H46B 108.8 . .
C47 C46 H46B 108.8 . .
H46A C46 H46B 107.7 . .
C46 C47 H47A 109.5 . .
C46 C47 H47B 109.5 . .
H47A C47 H47B 109.5 . .
C46 C47 H47C 109.5 . .
H47A C47 H47C 109.5 . .
H47B C47 H47C 109.5 . .
N41 C48 C49A 130.9(11) . .
N41 C48 C49 109.4(4) . .
N41 C48 H48A 109.8 . .
C49 C48 H48A 109.8 . .
N41 C48 H48B 109.8 . .
C49 C48 H48B 109.8 . .
H48A C48 H48B 108.2 . .
N41 C48 H48C 104.5 . .
C49A C48 H48C 104.5 . .
N41 C48 H48D 104.5 . .
C49A C48 H48D 104.5 . .
H48C C48 H48D 105.7 . .
C50 C49 C48 108.8(6) . .
C50 C49 H49A 109.9 . .
C48 C49 H49A 109.9 . .
C50 C49 H49B 109.9 . .
C48 C49 H49B 109.9 . .
H49A C49 H49B 108.3 . .
C51 C50 C49 118.9(7) . .
C51 C50 H50A 107.6 . .
C49 C50 H50A 107.6 . .
C51 C50 H50B 107.6 . .
C49 C50 H50B 107.6 . .
H50A C50 H50B 107.0 . .
C52 C51 C50 112.6(10) . .
C52 C51 H51A 109.1 . .
C50 C51 H51A 109.1 . .
C52 C51 H51B 109.1 . .
C50 C51 H51B 109.1 . .
H51A C51 H51B 107.8 . .
C51 C52 C53 108.2(10) . .
C51 C52 H52A 110.1 . .
C53 C52 H52A 110.1 . .
C51 C52 H52B 110.1 . .
C53 C52 H52B 110.1 . .
H52A C52 H52B 108.4 . .
C52 C53 H53A 109.5 . .
C52 C53 H53B 109.5 . .
H53A C53 H53B 109.5 . .
C52 C53 H53C 109.5 . .
H53A C53 H53C 109.5 . .
H53B C53 H53C 109.5 . .
C48 C49A C50A 111.1(11) . .
C48 C49A H49C 109.4 . .
C50A C49A H49C 109.4 . .
C48 C49A H49D 109.4 . .
C50A C49A H49D 109.4 . .
H49C C49A H49D 108.0 . .
C51A C50A C49A 114.0(13) . .
C51A C50A H50C 108.8 . .
C49A C50A H50C 108.8 . .
C51A C50A H50D 108.8 . .
C49A C50A H50D 108.8 . .
H50C C50A H50D 107.7 . .
C50A C51A C52A 118.9(15) . .
C50A C51A H51C 107.6 . .
C52A C51A H51C 107.6 . .
C50A C51A H51D 107.6 . .
C52A C51A H51D 107.6 . .
H51C C51A H51D 107.0 . .
C51A C52A C53A 108.9(13) . .
C51A C52A H52C 109.9 . .
C53A C52A H52C 109.9 . .
C51A C52A H52D 109.9 . .
C53A C52A H52D 109.9 . .
H52C C52A H52D 108.3 . .
C52A C53A H53D 109.5 . .
C52A C53A H53E 109.5 . .
H53D C53A H53E 109.5 . .
C52A C53A H53F 109.5 . .
H53D C53A H53F 109.5 . .
H53E C53A H53F 109.5 . .

loop_
_geom_bond_atom_site_label_1
_geom_bond_atom_site_label_2
_geom_bond_distance
_geom_bond_site_symmetry_2
Co1 N8 1.899(3) .
Co1 N38 1.902(3) .
Co1 N31 1.935(3) .
Co1 N1 1.936(3) .
Co1 S10 2.2057(11) .
Co1 S40 2.2182(11) .
Cl1 O4 1.344(8) .
Cl1 O3 1.348(7) .
Cl1 O2 1.386(7) .
Cl1 O1 1.453(8) .
Cl1A O4A 1.398(10) .
Cl1A O3A 1.409(11) .
Cl1A O1A 1.459(10) .
Cl1A O2A 1.506(11) .
S10 C10 1.741(4) .
S40 C40 1.747(4) .
N1 C5 1.342(5) .
N1 N2 1.344(4) .
N2 C3 1.345(5) .
N2 H2 0.935(19) .
N8 C7 1.299(4) .
N8 N9 1.377(4) .
N9 C10 1.331(5) .
N11 C10 1.342(5) .
N11 C18 1.457(5) .
N11 C12 1.467(5) .
N31 C35 1.332(5) .
N31 N32 1.339(4) .
N32 C33 1.353(6) .
N32 H32 0.972(19) .
N38 C37 1.292(5) .
N38 N39 1.374(4) .
N39 C40 1.321(5) .
N41 C40 1.346(5) .
N41 C48 1.448(6) .
N41 C42 1.472(5) .
C3 C4 1.373(5) .
C3 C6 1.491(5) .
C4 C5 1.397(5) .
C4 H4 0.9500 .
C5 C7 1.448(5) .
C6 H6A 0.9800 .
C6 H6B 0.9800 .
C6 H6C 0.9800 .
C7 H7 0.9500 .
C12 C13 1.519(6) .
C12 H12A 0.9900 .
C12 H12B 0.9900 .
C13 C14 1.506(6) .
C13 H13A 0.9900 .
C13 H13B 0.9900 .
C14 C15 1.513(7) .
C14 H14A 0.9900 .
C14 H14B 0.9900 .
C15 C16 1.511(8) .
C15 H15A 0.9900 .
C15 H15B 0.9900 .
C16 C17 1.455(10) .
C16 H16A 0.9900 .
C16 H16B 0.9900 .
C17 H17A 0.9800 .
C17 H17B 0.9800 .
C17 H17C 0.9800 .
C18 C19 1.514(6) .
C18 H18A 0.9900 .
C18 H18B 0.9900 .
C19 C20 1.514(5) .
C19 H19A 0.9900 .
C19 H19B 0.9900 .
C20 C21 1.516(6) .
C20 H20A 0.9900 .
C20 H20B 0.9900 .
C21 C22 1.507(6) .
C21 H21A 0.9900 .
C21 H21B 0.9900 .
C22 C23 1.517(6) .
C22 H22A 0.9900 .
C22 H22B 0.9900 .
C23 H23A 0.9800 .
C23 H23B 0.9800 .
C23 H23C 0.9800 .
C33 C34 1.363(7) .
C33 C36 1.501(6) .
C34 C35 1.402(6) .
C34 H34 0.9500 .
C35 C37 1.447(6) .
C36 H36A 0.9800 .
C36 H36B 0.9800 .
C36 H36C 0.9800 .
C37 H37 0.9500 .
C42 C43 1.526(6) .
C42 H42A 0.9900 .
C42 H42B 0.9900 .
C43 C44 1.508(6) .
C43 H43A 0.9900 .
C43 H43B 0.9900 .
C44 C45 1.512(6) .
C44 H44A 0.9900 .
C44 H44B 0.9900 .
C45 C46 1.501(6) .
C45 H45A 0.9900 .
C45 H45B 0.9900 .
C46 C47 1.521(6) .
C46 H46A 0.9900 .
C46 H46B 0.9900 .
C47 H47A 0.9800 .
C47 H47B 0.9800 .
C47 H47C 0.9800 .
C48 C49A 1.504(9) .
C48 C49 1.603(7) .
C48 H48A 0.9900 .
C48 H48B 0.9900 .
C48 H48C 0.9900 .
C48 H48D 0.9900 .
C49 C50 1.538(7) .
C49 H49A 0.9900 .
C49 H49B 0.9900 .
C50 C51 1.502(8) .
C50 H50A 0.9900 .
C50 H50B 0.9900 .
C51 C52 1.496(9) .
C51 H51A 0.9900 .
C51 H51B 0.9900 .
C52 C53 1.560(9) .
C52 H52A 0.9900 .
C52 H52B 0.9900 .
C53 H53A 0.9800 .
C53 H53B 0.9800 .
C53 H53C 0.9800 .
C49A C50A 1.527(10) .
C49A H49C 0.9900 .
C49A H49D 0.9900 .
C50A C51A 1.520(10) .
C50A H50C 0.9900 .
C50A H50D 0.9900 .
C51A C52A 1.539(10) .
C51A H51C 0.9900 .
C51A H51D 0.9900 .
C52A C53A 1.554(10) .
C52A H52C 0.9900 .
C52A H52D 0.9900 .
C53A H53D 0.9800 .
C53A H53E 0.9800 .
C53A H53F 0.9800 .

loop_
_geom_hbond_atom_site_label_D
_geom_hbond_atom_site_label_H
_geom_hbond_atom_site_label_A
_geom_hbond_distance_DH
_geom_hbond_distance_HA
_geom_hbond_distance_DA
_geom_hbond_angle_DHA
_geom_hbond_site_symmetry_A
_geom_hbond_publ_flag
N2 H2 O1A 0.935(19) 2.19(3) 3.037(10) 151(4) . yes
N2 H2 O62 0.935(19) 1.93(3) 2.792(7) 152(4) . yes
N32 H32 O61 0.972(19) 1.85(2) 2.810(5) 171(4) . yes

loop_
_geom_torsion_atom_site_label_1
_geom_torsion_atom_site_label_2
_geom_torsion_atom_site_label_3
_geom_torsion_atom_site_label_4
_geom_torsion
_geom_torsion_site_symmetry_1
_geom_torsion_site_symmetry_2
_geom_torsion_site_symmetry_3
_geom_torsion_site_symmetry_4
C5 N1 N2 C3 -0.6(4) . . . .
Co1 N1 N2 C3 -168.8(3) . . . .
N31 Co1 N8 C7 86.3(3) . . . .
N1 Co1 N8 C7 -2.5(3) . . . .
S10 Co1 N8 C7 175.9(3) . . . .
S40 Co1 N8 C7 -92.8(3) . . . .
N31 Co1 N8 N9 -89.3(3) . . . .
N1 Co1 N8 N9 -178.1(3) . . . .
S10 Co1 N8 N9 0.3(2) . . . .
S40 Co1 N8 N9 91.6(3) . . . .
C7 N8 N9 C10 -174.3(3) . . . .
Co1 N8 N9 C10 1.2(4) . . . .
C35 N31 N32 C33 1.1(4) . . . .
Co1 N31 N32 C33 176.9(3) . . . .
C37 N38 N39 C40 -175.6(3) . . . .
Co1 N38 N39 C40 -0.1(4) . . . .
N1 N2 C3 C4 0.3(4) . . . .
N1 N2 C3 C6 178.8(3) . . . .
N2 C3 C4 C5 0.1(4) . . . .
C6 C3 C4 C5 -178.1(4) . . . .
N2 N1 C5 C4 0.7(4) . . . .
Co1 N1 C5 C4 172.1(2) . . . .
N2 N1 C5 C7 -176.7(3) . . . .
Co1 N1 C5 C7 -5.2(4) . . . .
C3 C4 C5 N1 -0.5(4) . . . .
C3 C4 C5 C7 175.9(4) . . . .
N9 N8 C7 C5 176.1(3) . . . .
Co1 N8 C7 C5 0.3(4) . . . .
N1 C5 C7 N8 3.2(5) . . . .
C4 C5 C7 N8 -173.0(4) . . . .
N8 N9 C10 N11 178.4(3) . . . .
N8 N9 C10 S10 -2.6(4) . . . .
C18 N11 C10 N9 -172.6(3) . . . .
C12 N11 C10 N9 1.5(6) . . . .
C18 N11 C10 S10 8.3(5) . . . .
C12 N11 C10 S10 -177.6(3) . . . .
Co1 S10 C10 N9 2.5(3) . . . .
Co1 S10 C10 N11 -178.5(3) . . . .
C10 N11 C12 C13 -96.1(5) . . . .
C18 N11 C12 C13 78.2(5) . . . .
N11 C12 C13 C14 -166.9(4) . . . .
C12 C13 C14 C15 175.9(4) . . . .
C13 C14 C15 C16 172.4(5) . . . .
C14 C15 C16 C17 -174.9(6) . . . .
C10 N11 C18 C19 -88.7(5) . . . .
C12 N11 C18 C19 97.0(4) . . . .
N11 C18 C19 C20 173.1(3) . . . .
C18 C19 C20 C21 -179.4(3) . . . .
C19 C20 C21 C22 173.5(3) . . . .
C20 C21 C22 C23 -177.4(4) . . . .
N31 N32 C33 C34 -0.6(5) . . . .
N31 N32 C33 C36 -179.5(4) . . . .
N32 C33 C34 C35 -0.1(5) . . . .
C36 C33 C34 C35 178.7(5) . . . .
N32 N31 C35 C34 -1.1(4) . . . .
Co1 N31 C35 C34 -178.1(3) . . . .
N32 N31 C35 C37 177.7(3) . . . .
Co1 N31 C35 C37 0.7(4) . . . .
C33 C34 C35 N31 0.7(5) . . . .
C33 C34 C35 C37 -177.7(5) . . . .
N39 N38 C37 C35 178.1(3) . . . .
Co1 N38 C37 C35 2.3(4) . . . .
N31 C35 C37 N38 -1.9(5) . . . .
C34 C35 C37 N38 176.5(4) . . . .
N38 N39 C40 N41 176.4(3) . . . .
N38 N39 C40 S40 -3.7(4) . . . .
C48 N41 C40 N39 -178.3(4) . . . .
C42 N41 C40 N39 0.6(5) . . . .
C48 N41 C40 S40 1.7(6) . . . .
C42 N41 C40 S40 -179.3(3) . . . .
Co1 S40 C40 N39 4.8(3) . . . .
Co1 S40 C40 N41 -175.2(3) . . . .
C40 N41 C42 C43 84.2(5) . . . .
C48 N41 C42 C43 -96.8(5) . . . .
N41 C42 C43 C44 -173.1(4) . . . .
C42 C43 C44 C45 -179.2(4) . . . .
C43 C44 C45 C46 66.8(5) . . . .
C44 C45 C46 C47 177.1(4) . . . .
C40 N41 C48 C49A -125.0(10) . . . .
C42 N41 C48 C49A 56.0(11) . . . .
C40 N41 C48 C49 -96.8(6) . . . .
C42 N41 C48 C49 84.2(5) . . . .
N41 C48 C49 C50 -178.7(6) . . . .
C48 C49 C50 C51 159.4(9) . . . .
C49 C50 C51 C52 53.2(17) . . . .
C50 C51 C52 C53 172.9(14) . . . .
N41 C48 C49A C50A 87(2) . . . .
C48 C49A C50A C51A -171.7(17) . . . .
C49A C50A C51A C52A -102(3) . . . .
C50A C51A C52A C53A -157(2) . . . .
